data_7200908
loop_
_publ_author_name
'Quan, Ying-Ping'
'Zhao, Li-Hua'
'Yang, Ai-Hong'
'Cui, Jian-Zhong'
'Gao, Hong-Ling'
'Lu, Fan-Li'
'Shi, Wei'
'Cheng, Peng'

_publ_section_title
;
 Novel lanthanide coordination polymers based on bis-tridentate
 chelator pyrazine-2,3,5,6-tetracarboxylate with nano-channels and
 water clusters
;
_journal_issue 8
_journal_name_full CrystEngComm
_journal_page_first 1679
_journal_paper_doi 10.1039/b900618d
_journal_volume 11
_journal_year 2009
_chemical_formula_sum 'C12 H26 N3 O25 Yb2'
_chemical_formula_weight 958.44
_chemical_name_systematic
;
?
;
_space_group_IT_number 14
_symmetry_cell_setting monoclinic
_symmetry_space_group_name_Hall '-P 2ybc'
_symmetry_space_group_name_H-M 'P 1 21/c 1'
_atom_sites_solution_hydrogens geom
_atom_sites_solution_primary direct
_atom_sites_solution_secondary difmap
_audit_creation_method SHELXL-97
_cell_angle_alpha 90.00
_cell_angle_beta 95.570(4)
_cell_angle_gamma 90.00
_cell_formula_units_Z 4
_cell_length_a 8.954(2)
_cell_length_b 22.026(5)
_cell_length_c 13.640(3)
_cell_measurement_reflns_used 8281
_cell_measurement_temperature 113(2)
_cell_measurement_theta_max 27.888
_cell_measurement_theta_min 1.762
_cell_volume 2677.4(10)
_computing_cell_refinement crystalclear
_computing_data_collection crystalclear
_computing_data_reduction crystalclear
_computing_molecular_graphics 'Bruker SHELXTL'
_computing_publication_material 'Bruker SHELXTL'
_computing_structure_refinement 'SHELXL-97 (Sheldrick, 1997)'
_computing_structure_solution 'SHELXS-97 (Sheldrick, 1990)'
_diffrn_ambient_temperature 113(2)
_diffrn_detector_area_resol_mean 7.31
_diffrn_measured_fraction_theta_full 1.000
_diffrn_measured_fraction_theta_max 1.000
_diffrn_measurement_device_type 'rigaku saturn'
_diffrn_measurement_method '\w scans'
_diffrn_radiation_monochromator confocal
_diffrn_radiation_source 'rotating anode'
_diffrn_radiation_type MoK\a
_diffrn_radiation_wavelength 0.71070
_diffrn_reflns_av_R_equivalents 0.0702
_diffrn_reflns_av_sigmaI/netI 0.0551
_diffrn_reflns_limit_h_max 10
_diffrn_reflns_limit_h_min -10
_diffrn_reflns_limit_k_max 26
_diffrn_reflns_limit_k_min -26
_diffrn_reflns_limit_l_max 16
_diffrn_reflns_limit_l_min -16
_diffrn_reflns_number 26998
_diffrn_reflns_theta_full 25.00
_diffrn_reflns_theta_max 25.00
_diffrn_reflns_theta_min 1.76
_diffrn_standards_decay_% 0
_diffrn_standards_interval_count 0
_diffrn_standards_interval_time 0
_diffrn_standards_number 0
_exptl_absorpt_coefficient_mu 7.056
_exptl_absorpt_correction_T_max 0.9328
_exptl_absorpt_correction_T_min 0.6769
_exptl_absorpt_correction_type multi-scan
_exptl_absorpt_process_details crystalclear
_exptl_crystal_density_diffrn 2.378
_exptl_crystal_density_method 'not measured'
_exptl_crystal_F_000 1836
_exptl_crystal_size_max 0.06
_exptl_crystal_size_mid 0.04
_exptl_crystal_size_min 0.01
_refine_diff_density_max 2.824
_refine_diff_density_min -1.488
_refine_diff_density_rms 0.232
_refine_ls_extinction_method none
_refine_ls_goodness_of_fit_ref 1.160
_refine_ls_hydrogen_treatment constr
_refine_ls_matrix_type full
_refine_ls_number_parameters 379
_refine_ls_number_reflns 4724
_refine_ls_number_restraints 0
_refine_ls_restrained_S_all 1.160
_refine_ls_R_factor_all 0.0480
_refine_ls_R_factor_gt 0.0438
_refine_ls_shift/su_max 0.001
_refine_ls_shift/su_mean 0.000
_refine_ls_structure_factor_coef Fsqd
_refine_ls_weighting_details 'calc w=1/[\s^2^(Fo^2^)+(0.0226P)^2^+33.9849P] where P=(Fo^2^+2Fc^2^)/3'
_refine_ls_weighting_scheme calc
_refine_ls_wR_factor_gt 0.0992
_refine_ls_wR_factor_ref 0.1012
_reflns_number_gt 4471
_reflns_number_total 4724
_reflns_threshold_expression >2sigma(I)
_cod_data_source_file b900618d.txt
_cod_data_source_block r071116a
_cod_depositor_comments
;
The following automatic conversions were performed:
'_symmetry_cell_setting' value 'Monoclinic' changed to 'monoclinic'
according to '/home/saulius/struct/CIF-dictionaries/cif_core.dic'
dictionary named 'cif_core.dic' version 2.4.1 from
2010-06-29.

'_exptl_absorpt_correction_type' value 'MULTI-SCAN' changed
to 'multi-scan' according to
'/home/saulius/struct/CIF-dictionaries/cif_core.dic' dictionary named
'cif_core.dic' version 2.4.1 from 2010-06-29.

Automatic conversion script
Id: cif_fix_enum 1527 2010-12-29 10:47:43Z saulius 
;
_cod_original_cell_volume 2677.3(11)
_cod_original_sg_symbol_H-M P2(1)/c
_cod_database_code 7200908

loop_
_symmetry_equiv_pos_as_xyz
'x, y, z'
'-x, y+1/2, -z+1/2'
'-x, -y, -z'
'x, -y-1/2, z-1/2'

loop_
_atom_site_label
_atom_site_type_symbol
_atom_site_fract_x
_atom_site_fract_y
_atom_site_fract_z
_atom_site_U_iso_or_equiv
_atom_site_adp_type
_atom_site_occupancy
_atom_site_symmetry_multiplicity
_atom_site_calc_flag
_atom_site_refinement_flags
_atom_site_disorder_assembly
_atom_site_disorder_group
Yb1 Yb -0.01770(4) 0.326224(16) -0.02386(3) 0.01074(12) Uani 1 1 d . . .
Yb2 Yb 0.54513(4) 0.391007(17) 0.25406(3) 0.01389(12) Uani 1 1 d . . .
O1 O 0.1687(7) 0.3609(3) 0.0966(4) 0.0134(13) Uani 1 1 d . . .
O2 O 0.3118(7) 0.3458(3) 0.2394(4) 0.0146(13) Uani 1 1 d . . .
O3 O 0.1742(7) 0.3473(3) 0.4172(4) 0.0142(13) Uani 1 1 d . . .
O4 O 0.1523(7) 0.2518(3) 0.4699(4) 0.0132(13) Uani 1 1 d . . .
O5 O -0.2022(7) 0.1380(3) 0.3600(4) 0.0129(13) Uani 1 1 d . . .
O6 O -0.3533(7) 0.1500(3) 0.2198(5) 0.0186(14) Uani 1 1 d . . .
O7 O -0.2138(8) 0.1518(3) 0.0351(5) 0.0194(15) Uani 1 1 d . . .
O8 O -0.1961(7) 0.2476(3) -0.0176(4) 0.0109(13) Uani 1 1 d . . .
O9 O 0.1485(7) 0.3738(3) -0.1196(4) 0.0146(13) Uani 1 1 d . . .
O10 O 0.1618(8) 0.4499(3) -0.2280(5) 0.0201(15) Uani 1 1 d . . .
O11 O -0.2829(7) 0.4410(3) 0.1587(4) 0.0155(14) Uani 1 1 d . . .
O12 O -0.1760(7) 0.3675(3) 0.0779(5) 0.0150(14) Uani 1 1 d . . .
O13 O 0.4072(9) 0.4405(4) 0.1223(6) 0.045(2) Uani 1 1 d . . .
H13A H 0.3399 0.4214 0.0865 0.054 Uiso 1 1 d R . .
H13B H 0.4246 0.4776 0.1103 0.054 Uiso 1 1 d R . .
O14 O 0.5653(8) 0.3246(3) 0.1291(5) 0.0314(19) Uani 1 1 d . . .
H14A H 0.5741 0.2868 0.1410 0.038 Uiso 1 1 d R . .
H14B H 0.5641 0.3375 0.0703 0.038 Uiso 1 1 d R . .
O15 O 0.4339(7) 0.4099(3) 0.3952(4) 0.0190(15) Uani 1 1 d . . .
H15A H 0.4268 0.3818 0.4372 0.023 Uiso 1 1 d R . .
H15B H 0.3992 0.4450 0.4055 0.023 Uiso 1 1 d R . .
O16 O 0.5667(8) 0.2936(3) 0.3337(5) 0.0301(18) Uani 1 1 d . . .
H16A H 0.4797 0.2790 0.3371 0.036 Uiso 1 1 d R . .
H16B H 0.6290 0.2904 0.3846 0.036 Uiso 1 1 d R . .
O17 O 0.7734(7) 0.3811(3) 0.3420(5) 0.0218(16) Uani 1 1 d . . .
H17A H 0.8354 0.4071 0.3235 0.026 Uiso 1 1 d R . .
H17B H 0.7761 0.3750 0.4038 0.026 Uiso 1 1 d R . .
O18 O 0.5781(9) 0.4917(3) 0.2947(5) 0.0312(19) Uani 1 1 d . . .
H18A H 0.6314 0.5192 0.2720 0.037 Uiso 1 1 d R . .
H18B H 0.5473 0.4981 0.3508 0.037 Uiso 1 1 d R . .
N1 N -0.0058(8) 0.2708(3) 0.1355(5) 0.0118(16) Uani 1 1 d . . .
N2 N -0.0339(8) 0.2266(3) 0.3166(5) 0.0122(16) Uani 1 1 d . . .
N3 N -0.0177(8) 0.4397(3) -0.0150(5) 0.0134(16) Uani 1 1 d . . .
C1 C 0.0815(9) 0.2927(4) 0.2117(6) 0.0102(18) Uani 1 1 d . . .
C2 C 0.0657(11) 0.2717(4) 0.3066(7) 0.015(2) Uani 1 1 d . . .
C3 C -0.1199(10) 0.2045(4) 0.2406(6) 0.0097(17) Uani 1 1 d . . .
C4 C -0.1065(10) 0.2269(4) 0.1454(6) 0.0111(18) Uani 1 1 d . . .
C5 C 0.1983(11) 0.3374(4) 0.1824(7) 0.018(2) Uani 1 1 d . . .
C6 C 0.1402(10) 0.2935(4) 0.4046(6) 0.0117(18) Uani 1 1 d . . .
C7 C -0.2365(11) 0.1588(4) 0.2725(6) 0.0144(19) Uani 1 1 d . . .
C8 C -0.1824(11) 0.2055(4) 0.0473(7) 0.016(2) Uani 1 1 d . . .
C9 C 0.0717(10) 0.4698(4) -0.0709(6) 0.0114(18) Uani 1 1 d . . .
C10 C -0.0887(9) 0.4668(4) 0.0536(6) 0.0085(17) Uani 1 1 d . . .
C11 C 0.1362(10) 0.4291(4) -0.1473(7) 0.0138(19) Uani 1 1 d . . .
C12 C -0.1925(10) 0.4223(4) 0.1028(6) 0.0123(19) Uani 1 1 d . . .
O19 O 0.3818(8) 0.3111(3) 0.7932(5) 0.0253(16) Uani 1 1 d . . .
H19A H 0.4456 0.3366 0.7761 0.030 Uiso 1 1 d R . .
H19B H 0.3074 0.3248 0.8203 0.030 Uiso 1 1 d R . .
O20 O 0.1078(9) 0.4209(3) 0.5733(5) 0.0317(18) Uani 1 1 d . . .
H20A H 0.1308 0.3934 0.5335 0.038 Uiso 1 1 d R . .
H20B H 0.1685 0.4264 0.6246 0.038 Uiso 1 1 d R . .
O21 O 0.4415(7) 0.5609(3) 0.4226(5) 0.0201(15) Uani 1 1 d . . .
H21A H 0.4100 0.5930 0.3926 0.024 Uiso 1 1 d R . .
H21B H 0.3778 0.5409 0.4520 0.024 Uiso 1 1 d R . .
O22 O 0.9939(8) 0.5552(3) 0.7143(5) 0.0277(17) Uani 1 1 d . . .
H22A H 0.9237 0.5552 0.6673 0.033 Uiso 1 1 d R . .
H22B H 1.0437 0.5223 0.7228 0.033 Uiso 1 1 d R . .
O23 O 0.5687(8) 0.0622(3) 0.4225(5) 0.0293(17) Uani 1 1 d . . .
H23A H 0.6063 0.0614 0.4821 0.035 Uiso 1 1 d R . .
H23B H 0.6205 0.0919 0.4048 0.035 Uiso 1 1 d R . .
O24 O 0.1693(8) 0.5116(3) 0.4434(5) 0.0300(17) Uani 1 1 d . . .
H24A H 0.1706 0.4911 0.4963 0.036 Uiso 1 1 d R . .
H24B H 0.1008 0.5382 0.4442 0.036 Uiso 1 1 d R . .
O25 O 0.4090(8) 0.2743(3) 0.5952(5) 0.0292(17) Uani 1 1 d . . .
H25A H 0.3864 0.2900 0.6488 0.035 Uiso 1 1 d R . .
H25B H 0.3597 0.2865 0.5421 0.035 Uiso 1 1 d R . .

loop_
_atom_site_aniso_label
_atom_site_aniso_U_11
_atom_site_aniso_U_22
_atom_site_aniso_U_33
_atom_site_aniso_U_23
_atom_site_aniso_U_13
_atom_site_aniso_U_12
Yb1 0.0141(2) 0.0089(2) 0.0096(2) -0.00035(14) 0.00277(16) -0.00068(15)
Yb2 0.0145(2) 0.0144(2) 0.0130(2) -0.00041(15) 0.00249(17) -0.00227(15)
O1 0.014(3) 0.018(3) 0.007(3) 0.000(2) -0.004(3) -0.002(3)
O2 0.009(3) 0.019(3) 0.015(3) -0.001(3) -0.003(3) -0.002(3)
O3 0.018(3) 0.011(3) 0.013(3) -0.002(3) 0.001(3) -0.002(3)
O4 0.017(3) 0.011(3) 0.010(3) 0.004(2) -0.003(3) -0.004(3)
O5 0.012(3) 0.019(3) 0.008(3) 0.002(3) 0.002(3) -0.001(3)
O6 0.013(3) 0.024(4) 0.019(4) 0.002(3) -0.001(3) -0.003(3)
O7 0.028(4) 0.013(3) 0.016(3) 0.001(3) -0.003(3) -0.006(3)
O8 0.014(3) 0.011(3) 0.007(3) 0.000(2) -0.001(3) -0.002(2)
O9 0.019(3) 0.010(3) 0.015(3) 0.004(3) 0.004(3) 0.001(3)
O10 0.031(4) 0.014(3) 0.016(4) -0.001(3) 0.010(3) -0.004(3)
O11 0.020(4) 0.013(3) 0.014(3) -0.004(3) 0.006(3) -0.011(3)
O12 0.019(3) 0.009(3) 0.017(3) -0.001(3) 0.004(3) -0.003(3)
O13 0.028(4) 0.037(5) 0.064(6) 0.031(4) -0.025(4) -0.021(4)
O14 0.039(5) 0.024(4) 0.035(4) -0.012(3) 0.022(4) -0.010(3)
O15 0.030(4) 0.015(3) 0.014(3) -0.003(3) 0.010(3) -0.004(3)
O16 0.021(4) 0.024(4) 0.041(5) 0.014(3) -0.018(3) -0.004(3)
O17 0.021(4) 0.027(4) 0.016(3) 0.014(3) -0.004(3) -0.012(3)
O18 0.046(5) 0.018(4) 0.034(4) -0.005(3) 0.029(4) -0.011(3)
N1 0.018(4) 0.011(4) 0.006(4) 0.004(3) 0.004(3) 0.004(3)
N2 0.016(4) 0.010(4) 0.010(4) 0.000(3) -0.002(3) -0.002(3)
N3 0.016(4) 0.016(4) 0.008(4) -0.005(3) 0.000(3) -0.004(3)
C1 0.009(4) 0.011(4) 0.010(4) 0.000(3) -0.002(4) -0.002(3)
C2 0.023(5) 0.004(4) 0.018(5) 0.001(4) 0.004(4) -0.002(4)
C3 0.014(4) 0.007(4) 0.008(4) 0.005(3) 0.001(4) -0.003(3)
C4 0.014(5) 0.011(4) 0.010(4) -0.005(3) 0.006(4) 0.003(3)
C5 0.016(5) 0.021(5) 0.016(5) -0.007(4) 0.005(4) -0.007(4)
C6 0.009(4) 0.017(5) 0.010(4) 0.000(4) 0.002(4) -0.002(4)
C7 0.020(5) 0.016(5) 0.008(4) 0.000(4) 0.004(4) 0.003(4)
C8 0.020(5) 0.016(5) 0.012(5) -0.004(4) 0.008(4) -0.005(4)
C9 0.012(4) 0.013(4) 0.011(4) 0.007(3) 0.007(4) -0.001(4)
C10 0.007(4) 0.010(4) 0.009(4) 0.000(3) 0.001(3) 0.002(3)
C11 0.012(5) 0.015(5) 0.015(5) -0.006(4) 0.002(4) -0.005(4)
C12 0.012(4) 0.015(5) 0.010(4) -0.002(4) 0.002(4) 0.002(4)
O19 0.022(4) 0.021(4) 0.035(4) -0.006(3) 0.012(3) 0.000(3)
O20 0.038(5) 0.031(4) 0.025(4) -0.011(3) 0.001(4) -0.003(4)
O21 0.022(4) 0.017(3) 0.022(4) 0.002(3) 0.005(3) 0.005(3)
O22 0.021(4) 0.032(4) 0.029(4) 0.003(3) -0.004(3) -0.002(3)
O23 0.035(4) 0.026(4) 0.026(4) 0.003(3) 0.002(3) -0.015(3)
O24 0.024(4) 0.030(4) 0.036(4) -0.004(3) 0.002(4) 0.001(3)
O25 0.032(4) 0.026(4) 0.027(4) -0.002(3) -0.010(3) 0.009(3)

loop_
_atom_type_symbol
_atom_type_description
_atom_type_scat_dispersion_real
_atom_type_scat_dispersion_imag
_atom_type_scat_source
C C 0.0033 0.0016 'International Tables Vol C Tables 4.2.6.8 and 6.1.1.4'
H H 0.0000 0.0000 'International Tables Vol C Tables 4.2.6.8 and 6.1.1.4'
N N 0.0061 0.0033 'International Tables Vol C Tables 4.2.6.8 and 6.1.1.4'
O O 0.0106 0.0060 'International Tables Vol C Tables 4.2.6.8 and 6.1.1.4'
Yb Yb -0.3850 5.5486 'International Tables Vol C Tables 4.2.6.8 and 6.1.1.4'

loop_
_geom_angle_atom_site_label_1
_geom_angle_atom_site_label_2
_geom_angle_atom_site_label_3
_geom_angle
_geom_angle_site_symmetry_1
_geom_angle_site_symmetry_3
_geom_angle_publ_flag
O12 Yb1 O4 140.9(2) . 4_565 ?
O12 Yb1 O5 80.5(2) . 4_565 ?
O4 Yb1 O5 131.3(2) 4_565 4_565 ?
O12 Yb1 O9 129.5(2) . . ?
O4 Yb1 O9 81.6(2) 4_565 . ?
O5 Yb1 O9 85.1(2) 4_565 . ?
O12 Yb1 O1 83.4(2) . . ?
O4 Yb1 O1 80.9(2) 4_565 . ?
O5 Yb1 O1 141.1(2) 4_565 . ?
O9 Yb1 O1 78.3(2) . . ?
O12 Yb1 O8 78.9(2) . . ?
O4 Yb1 O8 84.6(2) 4_565 . ?
O5 Yb1 O8 80.5(2) 4_565 . ?
O9 Yb1 O8 145.4(2) . . ?
O1 Yb1 O8 130.4(2) . . ?
O12 Yb1 N2 138.1(2) . 4_565 ?
O4 Yb1 N2 66.2(2) 4_565 4_565 ?
O5 Yb1 N2 65.1(2) 4_565 4_565 ?
O9 Yb1 N2 72.6(2) . 4_565 ?
O1 Yb1 N2 138.4(2) . 4_565 ?
O8 Yb1 N2 72.8(2) . 4_565 ?
O12 Yb1 N1 68.8(2) . . ?
O4 Yb1 N1 72.2(2) 4_565 . ?
O5 Yb1 N1 137.1(2) 4_565 . ?
O9 Yb1 N1 137.5(2) . . ?
O1 Yb1 N1 65.3(2) . . ?
O8 Yb1 N1 65.2(2) . . ?
N2 Yb1 N1 122.4(2) 4_565 . ?
O12 Yb1 N3 64.3(2) . . ?
O4 Yb1 N3 138.6(2) 4_565 . ?
O5 Yb1 N3 71.9(2) 4_565 . ?
O9 Yb1 N3 65.1(2) . . ?
O1 Yb1 N3 69.2(2) . . ?
O8 Yb1 N3 136.6(2) . . ?
N2 Yb1 N3 121.0(2) 4_565 . ?
N1 Yb1 N3 116.6(2) . . ?
O12 Yb1 C6 147.2(2) . 4_565 ?
O4 Yb1 C6 19.5(2) 4_565 4_565 ?
O5 Yb1 C6 112.4(2) 4_565 4_565 ?
O9 Yb1 C6 82.7(2) . 4_565 ?
O1 Yb1 C6 100.2(2) . 4_565 ?
O8 Yb1 C6 74.1(2) . 4_565 ?
N2 Yb1 C6 47.8(2) 4_565 4_565 ?
N1 Yb1 C6 83.1(2) . 4_565 ?
N3 Yb1 C6 147.4(2) . 4_565 ?
O14 Yb2 O17 101.6(3) . . ?
O14 Yb2 O15 145.3(2) . . ?
O17 Yb2 O15 90.9(2) . . ?
O14 Yb2 O18 141.8(2) . . ?
O17 Yb2 O18 83.0(3) . . ?
O15 Yb2 O18 71.2(2) . . ?
O14 Yb2 O2 78.1(2) . . ?
O17 Yb2 O2 139.8(2) . . ?
O15 Yb2 O2 71.8(2) . . ?
O18 Yb2 O2 122.2(2) . . ?
O14 Yb2 O13 78.4(3) . . ?
O17 Yb2 O13 145.7(2) . . ?
O15 Yb2 O13 108.7(3) . . ?
O18 Yb2 O13 77.4(3) . . ?
O2 Yb2 O13 74.3(2) . . ?
O14 Yb2 O11 77.6(2) . 1_655 ?
O17 Yb2 O11 74.7(2) . 1_655 ?
O15 Yb2 O11 137.1(2) . 1_655 ?
O18 Yb2 O11 67.1(2) . 1_655 ?
O2 Yb2 O11 141.4(2) . 1_655 ?
O13 Yb2 O11 71.8(2) . 1_655 ?
O14 Yb2 O16 75.8(3) . . ?
O17 Yb2 O16 69.4(2) . . ?
O15 Yb2 O16 78.7(2) . . ?
O18 Yb2 O16 138.6(3) . . ?
O2 Yb2 O16 71.7(2) . . ?
O13 Yb2 O16 140.7(2) . . ?
O11 Yb2 O16 129.2(2) 1_655 . ?
O14 Yb2 H17A 101.8 . . ?
O17 Yb2 H17A 17.1 . . ?
O15 Yb2 H17A 99.4 . . ?
O18 Yb2 H17A 72.1 . . ?
O2 Yb2 H17A 156.9 . . ?
O13 Yb2 H17A 128.6 . . ?
O11 Yb2 H17A 58.6 1_655 . ?
O16 Yb2 H17A 85.8 . . ?
O14 Yb2 H18B 159.0 . . ?
O17 Yb2 H18B 82.1 . . ?
O15 Yb2 H18B 54.1 . . ?
O18 Yb2 H18B 17.3 . . ?
O2 Yb2 H18B 112.5 . . ?
O13 Yb2 H18B 87.0 . . ?
O11 Yb2 H18B 83.6 1_655 . ?
O16 Yb2 H18B 124.2 . . ?
H17A Yb2 H18B 75.7 . . ?
C5 O1 Yb1 125.1(6) . . ?
C5 O2 Yb2 143.5(6) . . ?
C6 O4 Yb1 123.5(5) . 4_566 ?
C7 O5 Yb1 127.1(6) . 4_566 ?
C8 O8 Yb1 122.4(6) . . ?
C11 O9 Yb1 123.7(6) . . ?
C12 O11 Yb2 132.9(6) . 1_455 ?
C12 O12 Yb1 130.0(6) . . ?
Yb2 O13 H13A 120.0 . . ?
Yb2 O13 H13B 120.0 . . ?
H13A O13 H13B 120.0 . . ?
Yb2 O14 H14A 120.1 . . ?
Yb2 O14 H14B 119.9 . . ?
H14A O14 H14B 120.0 . . ?
Yb2 O15 H15A 120.1 . . ?
Yb2 O15 H15B 119.9 . . ?
H15A O15 H15B 120.0 . . ?
Yb2 O16 H16A 109.2 . . ?
Yb2 O16 H16B 117.3 . . ?
H16A O16 H16B 117.2 . . ?
Yb2 O17 H17A 111.0 . . ?
Yb2 O17 H17B 118.3 . . ?
H17A O17 H17B 116.3 . . ?
Yb2 O18 H18A 131.7 . . ?
Yb2 O18 H18B 109.4 . . ?
H18A O18 H18B 116.9 . . ?
C1 N1 C4 122.3(7) . . ?
C1 N1 Yb1 118.6(5) . . ?
C4 N1 Yb1 118.1(6) . . ?
C3 N2 C2 122.1(8) . . ?
C3 N2 Yb1 119.9(5) . 4_566 ?
C2 N2 Yb1 117.0(6) . 4_566 ?
C10 N3 C9 122.4(8) . . ?
C10 N3 Yb1 119.2(6) . . ?
C9 N3 Yb1 117.8(6) . . ?
N1 C1 C2 120.1(8) . . ?
N1 C1 C5 113.4(7) . . ?
C2 C1 C5 126.4(8) . . ?
N2 C2 C1 117.7(8) . . ?
N2 C2 C6 112.5(7) . . ?
C1 C2 C6 129.7(8) . . ?
N2 C3 C4 119.9(8) . . ?
N2 C3 C7 112.2(7) . . ?
C4 C3 C7 127.7(8) . . ?
N1 C4 C3 117.8(8) . . ?
N1 C4 C8 112.6(7) . . ?
C3 C4 C8 129.4(8) . . ?
O2 C5 O1 126.9(9) . . ?
O2 C5 C1 118.6(8) . . ?
O1 C5 C1 114.5(8) . . ?
O3 C6 O4 126.3(8) . . ?
O3 C6 C2 120.7(8) . . ?
O4 C6 C2 112.8(7) . . ?
O3 C6 Yb1 149.8(6) . 4_566 ?
O4 C6 Yb1 37.0(4) . 4_566 ?
C2 C6 Yb1 80.6(5) . 4_566 ?
O6 C7 O5 126.9(8) . . ?
O6 C7 C3 120.0(8) . . ?
O5 C7 C3 112.8(8) . . ?
O7 C8 O8 127.0(9) . . ?
O7 C8 C4 119.9(8) . . ?
O8 C8 C4 112.9(7) . . ?
N3 C9 C10 117.0(8) . 3_565 ?
N3 C9 C11 112.7(7) . . ?
C10 C9 C11 130.3(7) 3_565 . ?
N3 C10 C9 120.6(8) . 3_565 ?
N3 C10 C12 111.7(7) . . ?
C9 C10 C12 127.6(7) 3_565 . ?
O10 C11 O9 126.9(8) . . ?
O10 C11 C9 120.3(8) . . ?
O9 C11 C9 112.6(7) . . ?
O11 C12 O12 125.7(8) . . ?
O11 C12 C10 120.8(7) . . ?
O12 C12 C10 113.4(7) . . ?
H19A O19 H19B 117.5 . . ?
H20A O20 H20B 116.7 . . ?
H21A O21 H21B 116.8 . . ?
H22A O22 H22B 116.0 . . ?
H23A O23 H23B 96.4 . . ?
H24A O24 H24B 107.9 . . ?
H25A O25 H25B 117.0 . . ?

loop_
_geom_bond_atom_site_label_1
_geom_bond_atom_site_label_2
_geom_bond_distance
_geom_bond_site_symmetry_2
_geom_bond_publ_flag
Yb1 O12 2.269(6) . ?
Yb1 O4 2.302(6) 4_565 ?
Yb1 O5 2.313(6) 4_565 ?
Yb1 O9 2.322(6) . ?
Yb1 O1 2.353(6) . ?
Yb1 O8 2.364(6) . ?
Yb1 N2 2.460(7) 4_565 ?
Yb1 N1 2.486(7) . ?
Yb1 N3 2.502(7) . ?
Yb1 C6 3.190(8) 4_565 ?
Yb2 O14 2.266(7) . ?
Yb2 O17 2.278(6) . ?
Yb2 O15 2.290(6) . ?
Yb2 O18 2.297(7) . ?
Yb2 O2 2.306(6) . ?
Yb2 O13 2.349(7) . ?
Yb2 O11 2.380(6) 1_655 ?
Yb2 O16 2.404(6) . ?
Yb2 H17A 2.7018 . ?
Yb2 H18B 2.7025 . ?
O1 C5 1.284(11) . ?
O2 C5 1.232(11) . ?
O3 C6 1.230(10) . ?
O4 C6 1.278(10) . ?
O4 Yb1 2.302(6) 4_566 ?
O5 C7 1.288(10) . ?
O5 Yb1 2.313(6) 4_566 ?
O6 C7 1.226(11) . ?
O7 C8 1.223(11) . ?
O8 C8 1.279(11) . ?
O9 C11 1.277(11) . ?
O10 C11 1.235(11) . ?
O11 C12 1.236(10) . ?
O11 Yb2 2.379(6) 1_455 ?
O12 C12 1.265(10) . ?
O13 H13A 0.8501 . ?
O13 H13B 0.8500 . ?
O14 H14A 0.8500 . ?
O14 H14B 0.8499 . ?
O15 H15A 0.8500 . ?
O15 H15B 0.8499 . ?
O16 H16A 0.8480 . ?
O16 H16B 0.8501 . ?
O17 H17A 0.8516 . ?
O17 H17B 0.8519 . ?
O18 H18A 0.8490 . ?
O18 H18B 0.8509 . ?
N1 C1 1.329(11) . ?
N1 C4 1.338(11) . ?
N2 C3 1.323(11) . ?
N2 C2 1.351(11) . ?
N2 Yb1 2.460(7) 4_566 ?
N3 C10 1.324(11) . ?
N3 C9 1.334(11) . ?
C1 C2 1.394(12) . ?
C1 C5 1.518(12) . ?
C2 C6 1.514(12) . ?
C3 C4 1.405(11) . ?
C3 C7 1.542(12) . ?
C4 C8 1.517(12) . ?
C6 Yb1 3.190(8) 4_566 ?
C9 C10 1.422(12) 3_565 ?
C9 C11 1.530(12) . ?
C10 C9 1.421(12) 3_565 ?
C10 C12 1.548(12) . ?
O19 H19A 0.8495 . ?
O19 H19B 0.8483 . ?
O20 H20A 0.8514 . ?
O20 H20B 0.8514 . ?
O21 H21A 0.8500 . ?
O21 H21B 0.8511 . ?
O22 H22A 0.8537 . ?
O22 H22B 0.8528 . ?
O23 H23A 0.8494 . ?
O23 H23B 0.8495 . ?
O24 H24A 0.8498 . ?
O24 H24B 0.8500 . ?
O25 H25A 0.8516 . ?
O25 H25B 0.8534 . ?

loop_
_geom_torsion_atom_site_label_1
_geom_torsion_atom_site_label_2
_geom_torsion_atom_site_label_3
_geom_torsion_atom_site_label_4
_geom_torsion
_geom_torsion_site_symmetry_1
_geom_torsion_site_symmetry_2
_geom_torsion_site_symmetry_3
_geom_torsion_site_symmetry_4
_geom_torsion_publ_flag
O12 Yb1 O1 C5 72.5(7) . . . . ?
O4 Yb1 O1 C5 -71.6(7) 4_565 . . . ?
O5 Yb1 O1 C5 138.4(6) 4_565 . . . ?
O9 Yb1 O1 C5 -154.9(7) . . . . ?
O8 Yb1 O1 C5 3.2(8) . . . . ?
N2 Yb1 O1 C5 -108.8(7) 4_565 . . . ?
N1 Yb1 O1 C5 2.8(7) . . . . ?
N3 Yb1 O1 C5 137.5(7) . . . . ?
C6 Yb1 O1 C5 -74.6(7) 4_565 . . . ?
O14 Yb2 O2 C5 -60.8(10) . . . . ?
O17 Yb2 O2 C5 -154.7(9) . . . . ?
O15 Yb2 O2 C5 136.6(11) . . . . ?
O18 Yb2 O2 C5 84.0(10) . . . . ?
O13 Yb2 O2 C5 20.3(10) . . . . ?
O11 Yb2 O2 C5 -8.9(12) 1_655 . . . ?
O16 Yb2 O2 C5 -139.6(11) . . . . ?
O12 Yb1 O8 C8 -89.7(6) . . . . ?
O4 Yb1 O8 C8 54.8(6) 4_565 . . . ?
O5 Yb1 O8 C8 -171.8(6) 4_565 . . . ?
O9 Yb1 O8 C8 121.5(6) . . . . ?
O1 Yb1 O8 C8 -18.4(7) . . . . ?
N2 Yb1 O8 C8 121.5(7) 4_565 . . . ?
N1 Yb1 O8 C8 -18.1(6) . . . . ?
N3 Yb1 O8 C8 -121.3(6) . . . . ?
C6 Yb1 O8 C8 71.5(6) 4_565 . . . ?
O12 Yb1 O9 C11 -22.0(8) . . . . ?
O4 Yb1 O9 C11 -175.5(7) 4_565 . . . ?
O5 Yb1 O9 C11 51.5(7) 4_565 . . . ?
O1 Yb1 O9 C11 -93.2(7) . . . . ?
O8 Yb1 O9 C11 116.9(7) . . . . ?
N2 Yb1 O9 C11 116.9(7) 4_565 . . . ?
N1 Yb1 O9 C11 -123.8(7) . . . . ?
N3 Yb1 O9 C11 -20.8(6) . . . . ?
C6 Yb1 O9 C11 164.8(7) 4_565 . . . ?
O4 Yb1 O12 C12 131.0(7) 4_565 . . . ?
O5 Yb1 O12 C12 -80.1(7) 4_565 . . . ?
O9 Yb1 O12 C12 -4.6(9) . . . . ?
O1 Yb1 O12 C12 64.3(7) . . . . ?
O8 Yb1 O12 C12 -162.2(8) . . . . ?
N2 Yb1 O12 C12 -114.4(7) 4_565 . . . ?
N1 Yb1 O12 C12 130.3(8) . . . . ?
N3 Yb1 O12 C12 -5.8(7) . . . . ?
C6 Yb1 O12 C12 162.9(7) 4_565 . . . ?
O12 Yb1 N1 C1 -83.3(6) . . . . ?
O4 Yb1 N1 C1 97.2(6) 4_565 . . . ?
O5 Yb1 N1 C1 -130.6(6) 4_565 . . . ?
O9 Yb1 N1 C1 42.5(7) . . . . ?
O1 Yb1 N1 C1 9.2(6) . . . . ?
O8 Yb1 N1 C1 -170.6(7) . . . . ?
N2 Yb1 N1 C1 142.3(6) 4_565 . . . ?
N3 Yb1 N1 C1 -38.9(7) . . . . ?
C6 Yb1 N1 C1 113.8(6) 4_565 . . . ?
O12 Yb1 N1 C4 85.2(6) . . . . ?
O4 Yb1 N1 C4 -94.3(6) 4_565 . . . ?
O5 Yb1 N1 C4 38.0(7) 4_565 . . . ?
O9 Yb1 N1 C4 -148.9(5) . . . . ?
O1 Yb1 N1 C4 177.7(7) . . . . ?
O8 Yb1 N1 C4 -2.0(5) . . . . ?
N2 Yb1 N1 C4 -49.2(7) 4_565 . . . ?
N3 Yb1 N1 C4 129.6(6) . . . . ?
C6 Yb1 N1 C4 -77.7(6) 4_565 . . . ?
O12 Yb1 N3 C10 10.4(6) . . . . ?
O4 Yb1 N3 C10 -128.8(6) 4_565 . . . ?
O5 Yb1 N3 C10 98.4(6) 4_565 . . . ?
O9 Yb1 N3 C10 -168.6(7) . . . . ?
O1 Yb1 N3 C10 -82.2(6) . . . . ?
O8 Yb1 N3 C10 45.3(8) . . . . ?
N2 Yb1 N3 C10 142.9(6) 4_565 . . . ?
N1 Yb1 N3 C10 -35.9(7) . . . . ?
C6 Yb1 N3 C10 -158.2(6) 4_565 . . . ?
O12 Yb1 N3 C9 -178.8(7) . . . . ?
O4 Yb1 N3 C9 42.0(8) 4_565 . . . ?
O5 Yb1 N3 C9 -90.8(6) 4_565 . . . ?
O9 Yb1 N3 C9 2.2(6) . . . . ?
O1 Yb1 N3 C9 88.5(6) . . . . ?
O8 Yb1 N3 C9 -143.9(6) . . . . ?
N2 Yb1 N3 C9 -46.3(7) 4_565 . . . ?
N1 Yb1 N3 C9 134.9(6) . . . . ?
C6 Yb1 N3 C9 12.6(9) 4_565 . . . ?
C4 N1 C1 C2 -2.8(13) . . . . ?
Yb1 N1 C1 C2 165.3(6) . . . . ?
C4 N1 C1 C5 174.0(8) . . . . ?
Yb1 N1 C1 C5 -18.0(9) . . . . ?
C3 N2 C2 C1 -3.3(13) . . . . ?
Yb1 N2 C2 C1 165.7(6) 4_566 . . . ?
C3 N2 C2 C6 174.4(8) . . . . ?
Yb1 N2 C2 C6 -16.6(9) 4_566 . . . ?
N1 C1 C2 N2 3.8(13) . . . . ?
C5 C1 C2 N2 -172.5(8) . . . . ?
N1 C1 C2 C6 -173.4(8) . . . . ?
C5 C1 C2 C6 10.3(15) . . . . ?
C2 N2 C3 C4 1.6(13) . . . . ?
Yb1 N2 C3 C4 -167.1(6) 4_566 . . . ?
C2 N2 C3 C7 -173.3(8) . . . . ?
Yb1 N2 C3 C7 18.0(9) 4_566 . . . ?
C1 N1 C4 C3 1.0(12) . . . . ?
Yb1 N1 C4 C3 -167.1(6) . . . . ?
C1 N1 C4 C8 -174.6(8) . . . . ?
Yb1 N1 C4 C8 17.3(9) . . . . ?
N2 C3 C4 N1 -0.3(12) . . . . ?
C7 C3 C4 N1 173.7(8) . . . . ?
N2 C3 C4 C8 174.4(8) . . . . ?
C7 C3 C4 C8 -11.6(15) . . . . ?
Yb2 O2 C5 O1 -6.4(17) . . . . ?
Yb2 O2 C5 C1 170.4(6) . . . . ?
Yb1 O1 C5 O2 164.3(7) . . . . ?
Yb1 O1 C5 C1 -12.7(11) . . . . ?
N1 C1 C5 O2 -157.5(8) . . . . ?
C2 C1 C5 O2 19.0(14) . . . . ?
N1 C1 C5 O1 19.7(11) . . . . ?
C2 C1 C5 O1 -163.8(8) . . . . ?
Yb1 O4 C6 O3 143.7(7) 4_566 . . . ?
Yb1 O4 C6 C2 -31.7(10) 4_566 . . . ?
N2 C2 C6 O3 -145.5(8) . . . . ?
C1 C2 C6 O3 31.8(15) . . . . ?
N2 C2 C6 O4 30.2(11) . . . . ?
C1 C2 C6 O4 -152.5(9) . . . . ?
N2 C2 C6 Yb1 11.5(7) . . . 4_566 ?
C1 C2 C6 Yb1 -171.2(10) . . . 4_566 ?
Yb1 O5 C7 O6 -161.6(7) 4_566 . . . ?
Yb1 O5 C7 C3 11.6(10) 4_566 . . . ?
N2 C3 C7 O6 155.2(8) . . . . ?
C4 C3 C7 O6 -19.2(14) . . . . ?
N2 C3 C7 O5 -18.6(11) . . . . ?
C4 C3 C7 O5 167.0(8) . . . . ?
Yb1 O8 C8 O7 -141.6(8) . . . . ?
Yb1 O8 C8 C4 33.1(9) . . . . ?
N1 C4 C8 O7 143.3(9) . . . . ?
C3 C4 C8 O7 -31.7(14) . . . . ?
N1 C4 C8 O8 -31.7(11) . . . . ?
C3 C4 C8 O8 153.3(9) . . . . ?
C10 N3 C9 C10 0.2(14) . . . 3_565 ?
Yb1 N3 C9 C10 -170.2(6) . . . 3_565 ?
C10 N3 C9 C11 -177.8(8) . . . . ?
Yb1 N3 C9 C11 11.7(10) . . . . ?
C9 N3 C10 C9 -0.2(14) . . . 3_565 ?
Yb1 N3 C10 C9 170.1(6) . . . 3_565 ?
C9 N3 C10 C12 176.3(8) . . . . ?
Yb1 N3 C10 C12 -13.3(9) . . . . ?
Yb1 O9 C11 O10 -141.5(8) . . . . ?
Yb1 O9 C11 C9 33.9(10) . . . . ?
N3 C9 C11 O10 147.8(8) . . . . ?
C10 C9 C11 O10 -30.0(15) 3_565 . . . ?
N3 C9 C11 O9 -28.0(11) . . . . ?
C10 C9 C11 O9 154.3(9) 3_565 . . . ?
Yb2 O11 C12 O12 4.4(14) 1_455 . . . ?
Yb2 O11 C12 C10 -177.3(5) 1_455 . . . ?
Yb1 O12 C12 O11 179.5(6) . . . . ?
Yb1 O12 C12 C10 1.1(11) . . . . ?
N3 C10 C12 O11 -170.0(8) . . . . ?
C9 C10 C12 O11 6.2(14) 3_565 . . . ?
N3 C10 C12 O12 8.5(11) . . . . ?
C9 C10 C12 O12 -175.2(8) 3_565 . . . ?
